data_1533199
loop_
_publ_author_name
'Galicka, K.'
'Slodczyk, A.'
'Ratuszna, A.'
'Malecki, G.'
'Daniel, P.'

_publ_section_title
;
 Raman scattering and X-ray powder diffraction studies of hydrate layered
 perovskites: dirubidium aquapentafluoromanganate(III) and dipotassium
 aquapentafluoroferrate(III)
;
_journal_name_full 'Materials Research Bulletin'
_journal_page_first 1055
_journal_page_last 1064
_journal_volume 39
_journal_year 2004
_chemical_formula_sum 'F5 H2 Mn O Rb2'
_chemical_name_systematic 'Rb2 (Mn F5 (H2 O))'
_space_group_IT_number 63
_symmetry_space_group_name_Hall '-C 2c 2'
_symmetry_space_group_name_H-M 'C m c m'
_cell_angle_alpha 90
_cell_angle_beta 90
_cell_angle_gamma 90
_cell_formula_units_Z 4
_cell_length_a 9.655
_cell_length_b 8.105
_cell_length_c 8.456
_cell_volume 661.714
_citation_journal_id_ASTM MRBUAC
_cod_data_source_file Galicka_MRBUAC_2004_1919.cif
_cod_data_source_block H2F5Mn1O1Rb2
_cod_original_cell_volume 661.7139
_cod_original_formula_sum 'H2 F5 Mn1 O1 Rb2'
_cod_database_code 1533199

loop_
_symmetry_equiv_pos_as_xyz
x,y,z
-x,-y,z+1/2
x,-y,-z
-x,y,-z+1/2
-x,-y,-z
x,y,-z-1/2
-x,y,z
x,-y,z-1/2
x+1/2,y+1/2,z
-x+1/2,-y+1/2,z+1/2
x+1/2,-y+1/2,-z
-x+1/2,y+1/2,-z+1/2
-x+1/2,-y+1/2,-z
x+1/2,y+1/2,-z-1/2
-x+1/2,y+1/2,z
x+1/2,-y+1/2,z-1/2

loop_
_atom_site_label
_atom_site_type_symbol
_atom_site_fract_x
_atom_site_fract_y
_atom_site_fract_z
_atom_site_occupancy
_atom_site_U_iso_or_equiv
F2 F-1 0.2 0 0 1 0.0
F3 F-1 0 0.22 -0.01 1 0.0
F1 F-1 0 0.01 0.25 1 0.0
O1 O-2 0.5 0.05 0.25 1 0.0
Rb1 Rb+1 0.2 0.28 0.25 1 0.0
Mn1 Mn+3 0 0 0 1 0.0
